data_7251830
loop_
_publ_author_name
'Zhang, Yuqi'
'Yao, Yuan'
'Dou, Peihao'
'Cheng, Qing'
'Zhang, Yanqiang'

_publ_section_title
;
 Catalytic ignition of the [BMIM]DCA-H2O2 propellant with the
 Cu(vim)2(DCA)2 complex
;
_journal_issue 18
_journal_name_full 'RSC Advances'
_journal_page_first 16748
_journal_page_last 16755
_journal_paper_doi 10.1039/D6RA00294C
_journal_volume 16
_journal_year 2026
_chemical_formula_moiety '4(C3.5 H3 Co0.25 N2.5)'
_chemical_formula_sum 'C14 H12 Co N10'
_chemical_formula_weight 379.27
_space_group_crystal_system orthorhombic
_space_group_IT_number 64
_space_group_name_Hall '-C 2ac 2'
_space_group_name_H-M_alt 'C m c e'
_atom_sites_solution_hydrogens geom
_atom_sites_solution_primary direct
_atom_sites_solution_secondary difmap
_audit_creation_date 2024-10-10
_audit_creation_method
;
  Olex2 1.1
  (compiled 2011.02.15 svn.r1672, GUI svn.r3494)
;
_audit_update_record
;
2025-12-18 deposited with the CCDC.	2026-03-13 downloaded from the CCDC.
;
_cell_angle_alpha 90.00
_cell_angle_beta 90.00
_cell_angle_gamma 90.00
_cell_formula_units_Z 4
_cell_length_a 7.311(2)
_cell_length_b 16.584(5)
_cell_length_c 14.201(4)
_cell_measurement_reflns_used 804
_cell_measurement_temperature 117.70(10)
_cell_measurement_theta_max 24.1180
_cell_measurement_theta_min 3.7650
_cell_volume 1721.8(9)
_computing_cell_refinement
;
CrysAlisPro, Agilent Technologies,
Version 1.171.37.35 (release 13-08-2014 CrysAlis171 .NET)
(compiled Aug 13 2014,18:06:01)
;
_computing_data_collection
;
CrysAlisPro, Agilent Technologies,
Version 1.171.37.35 (release 13-08-2014 CrysAlis171 .NET)
(compiled Aug 13 2014,18:06:01)
;
_computing_data_reduction
;
CrysAlisPro, Agilent Technologies,
Version 1.171.37.35 (release 13-08-2014 CrysAlis171 .NET)
(compiled Aug 13 2014,18:06:01)
;
_computing_molecular_graphics
;
O. V. Dolomanov, L. J. Bourhis, R. J. Gildea, J. A. K. Howard and H. Puschmann,
OLEX2: a complete structure solution, refinement and analysis program.
J. Appl. Cryst. (2009). 42, 339-341.
;
_computing_publication_material
;
O. V. Dolomanov, L. J. Bourhis, R. J. Gildea, J. A. K. Howard and H. Puschmann,
OLEX2: a complete structure solution, refinement and analysis program.
J. Appl. Cryst. (2009). 42, 339-341.
;
_computing_structure_refinement 'SHELXL-97 (Sheldrick, 1997)'
_computing_structure_solution 'A short history of SHELX (Sheldrick, 2007)/Bruker'
_diffrn_ambient_environment N~2~
_diffrn_ambient_temperature 117.70(10)
_diffrn_detector 'CCD plate'
_diffrn_detector_area_resol_mean 16.0971
_diffrn_detector_type Eos
_diffrn_measured_fraction_theta_full 0.9945
_diffrn_measured_fraction_theta_max 0.7324
_diffrn_measurement_details
;
#__ type_ start__ end____ width___ exp.time_
  1 omega  -52.00   13.00   1.0000    6.0000
omega____ theta____ kappa____ phi______ frames
    -       16.0852  -37.0000   30.0000 65

#__ type_ start__ end____ width___ exp.time_
  2 omega  -18.00   40.00   1.0000    6.0000
omega____ theta____ kappa____ phi______ frames
    -       16.0852  -77.0000  -30.0000 58

#__ type_ start__ end____ width___ exp.time_
  3 omega   43.00   70.00   1.0000    6.0000
omega____ theta____ kappa____ phi______ frames
    -       16.0852   77.0000 -150.0000 27

#__ type_ start__ end____ width___ exp.time_
  4 omega  -79.00  -28.00   1.0000    6.0000
omega____ theta____ kappa____ phi______ frames
    -      -11.0070  -77.0000  120.0000 51

#__ type_ start__ end____ width___ exp.time_
  5 omega  -79.00  -46.00   1.0000    6.0000
omega____ theta____ kappa____ phi______ frames
    -      -11.0070  -37.0000 -120.0000 33
;
_diffrn_measurement_device 'four-circle diffractometer'
_diffrn_measurement_device_type 'Xcalibur, Eos, Gemini'
_diffrn_measurement_method '\w scans'
_diffrn_orient_matrix_UB_11 0.0293893000
_diffrn_orient_matrix_UB_12 0.0340798000
_diffrn_orient_matrix_UB_13 -0.0135368000
_diffrn_orient_matrix_UB_21 -0.0305343000
_diffrn_orient_matrix_UB_22 0.0234629000
_diffrn_orient_matrix_UB_23 0.0547638000
_diffrn_orient_matrix_UB_31 0.0261916000
_diffrn_orient_matrix_UB_32 -0.0109498000
_diffrn_orient_matrix_UB_33 0.0793182000
_diffrn_radiation_monochromator graphite
_diffrn_radiation_probe x-ray
_diffrn_radiation_type 'Mo K\a'
_diffrn_radiation_wavelength 0.71073
_diffrn_reflns_av_R_equivalents 0.0730
_diffrn_reflns_av_unetI/netI 0.0622
_diffrn_reflns_limit_h_max 8
_diffrn_reflns_limit_h_min -9
_diffrn_reflns_limit_k_max 13
_diffrn_reflns_limit_k_min -20
_diffrn_reflns_limit_l_max 17
_diffrn_reflns_limit_l_min -14
_diffrn_reflns_number 3699
_diffrn_reflns_theta_full 25.97
_diffrn_reflns_theta_max 25.97
_diffrn_reflns_theta_min 3.37
_diffrn_source 'Enhance (Mo) X-ray Source'
_exptl_absorpt_coefficient_mu 1.016
_exptl_absorpt_correction_T_max 1.00000
_exptl_absorpt_correction_T_min 0.60798
_exptl_absorpt_correction_type multi-scan
_exptl_absorpt_process_details
;
CrysAlisPro, Agilent Technologies,
Version 1.171.37.35 (release 13-08-2014 CrysAlis171 .NET)
(compiled Aug 13 2014,18:06:01)
Empirical absorption correction using spherical harmonics,
 implemented in SCALE3 ABSPACK scaling algorithm.
;
_exptl_crystal_density_diffrn 1.463
_exptl_crystal_density_method 'not measured'
_exptl_crystal_F_000 772
_exptl_crystal_size_max 0.35
_exptl_crystal_size_mid 0.16
_exptl_crystal_size_min 0.03
_refine_diff_density_max 1.584
_refine_diff_density_min -0.786
_refine_diff_density_rms 0.153
_refine_ls_extinction_method none
_refine_ls_goodness_of_fit_ref 1.108
_refine_ls_hydrogen_treatment mixed
_refine_ls_matrix_type full
_refine_ls_number_parameters 71
_refine_ls_number_reflns 902
_refine_ls_number_restraints 0
_refine_ls_restrained_S_all 1.108
_refine_ls_R_factor_all 0.0963
_refine_ls_R_factor_gt 0.0790
_refine_ls_shift/su_max 0.000
_refine_ls_shift/su_mean 0.000
_refine_ls_structure_factor_coef Fsqd
_refine_ls_weighting_details 'calc w=1/[\s^2^(Fo^2^)+(0.1272P)^2^+6.4318P] where P=(Fo^2^+2Fc^2^)/3'
_refine_ls_weighting_scheme calc
_refine_ls_wR_factor_gt 0.2092
_refine_ls_wR_factor_ref 0.2291
_reflns_number_gt 707
_reflns_number_total 902
_reflns_threshold_expression >2sigma(I)
_cod_data_source_file d6ra00294c2.cif
_cod_data_source_block exp_9424
_cod_original_sg_symbol_Hall '-C 2bc 2'
_cod_original_sg_symbol_H-M 'C m c a'
_cod_database_code 7251830
_reflns_odcompleteness_completeness 99.45
_reflns_odcompleteness_iscentric 1
_reflns_odcompleteness_theta 25.07

loop_
_space_group_symop_id
_space_group_symop_operation_xyz
1 'x, y, z'
2 '-x, -y+1/2, z+1/2'
3 'x, -y, -z'
4 '-x, y+1/2, -z+1/2'
5 'x+1/2, y+1/2, z'
6 '-x+1/2, -y+1, z+1/2'
7 'x+1/2, -y+1/2, -z'
8 '-x+1/2, y+1, -z+1/2'
9 '-x, -y, -z'
10 'x, y-1/2, -z-1/2'
11 '-x, y, z'
12 'x, -y-1/2, z-1/2'
13 '-x+1/2, -y+1/2, -z'
14 'x+1/2, y, -z-1/2'
15 '-x+1/2, y+1/2, z'
16 'x+1/2, -y, z-1/2'

loop_
_atom_site_label
_atom_site_type_symbol
_atom_site_fract_x
_atom_site_fract_y
_atom_site_fract_z
_atom_site_U_iso_or_equiv
_atom_site_adp_type
_atom_site_occupancy
_atom_site_symmetry_multiplicity
_atom_site_calc_flag
_atom_site_refinement_flags
_atom_site_disorder_assembly
_atom_site_disorder_group
Co1 Co 0.0000 0.0000 0.0000 0.0289(6) Uani 1 4 d S . .
C3 C 0.0000 0.0733(5) 0.2881(6) 0.070(4) Uani 1 2 d S . .
H3 H 0.0000 0.0632 0.3539 0.084 Uiso 1 2 calc SR . .
N4 N 0.5000 -0.1363(4) 0.1054(4) 0.0378(16) Uani 1 2 d S . .
C2 C 0.0000 0.0173(5) 0.2186(6) 0.066(3) Uani 1 2 d S . .
H2 H 0.0000 -0.0394 0.2279 0.079 Uiso 1 2 calc SR . .
N2 N 0.0000 0.1469(3) 0.2454(4) 0.0406(17) Uani 1 2 d S . .
N1 N 0.0000 0.0554(4) 0.1325(4) 0.0401(16) Uani 1 2 d S . .
C6 C 0.3466(8) -0.1051(3) 0.0732(3) 0.0298(12) Uani 1 1 d . . .
N3 N 0.2070(7) -0.0810(3) 0.0485(3) 0.0392(12) Uani 1 1 d . . .
C1 C 0.0000 0.1327(4) 0.1517(5) 0.0360(18) Uani 1 2 d S . .
H1 H 0.0000 0.1738 0.1052 0.043 Uiso 1 2 calc SR . .
C4 C 0.0000 0.2250(4) 0.2877(5) 0.043(2) Uani 1 2 d S . .
H4 H 0.0000 0.2706 0.2472 0.051 Uiso 1 2 calc SR . .
C5 C 0.0000 0.2376(5) 0.3777(6) 0.055(3) Uani 1 2 d S . .
H5A H 0.0000 0.1934 0.4201 0.066 Uiso 1 2 calc SR . .
H5B H 0.0000 0.2912 0.4012 0.066 Uiso 1 2 calc SR . .

loop_
_atom_site_aniso_label
_atom_site_aniso_U_11
_atom_site_aniso_U_22
_atom_site_aniso_U_33
_atom_site_aniso_U_23
_atom_site_aniso_U_13
_atom_site_aniso_U_12
Co1 0.0358(10) 0.0284(8) 0.0225(8) 0.0007(4) 0.000 0.000
C3 0.161(11) 0.027(4) 0.022(4) 0.003(3) 0.000 0.000
N4 0.045(4) 0.034(3) 0.035(4) 0.013(3) 0.000 0.000
C2 0.136(11) 0.029(4) 0.031(5) 0.003(3) 0.000 0.000
N2 0.073(5) 0.026(3) 0.023(3) -0.003(2) 0.000 0.000
N1 0.065(5) 0.032(3) 0.022(3) 0.006(2) 0.000 0.000
C6 0.037(3) 0.029(2) 0.024(2) 0.0007(17) 0.002(2) -0.003(2)
N3 0.045(3) 0.034(2) 0.038(3) -0.0003(18) -0.001(2) -0.004(2)
C1 0.055(5) 0.029(4) 0.024(4) 0.000(3) 0.000 0.000
C4 0.069(6) 0.028(4) 0.030(4) 0.000(3) 0.000 0.000
C5 0.097(8) 0.035(4) 0.033(4) -0.002(3) 0.000 0.000

loop_
_atom_type_symbol
_atom_type_description
_atom_type_scat_dispersion_real
_atom_type_scat_dispersion_imag
_atom_type_scat_source
C C 0.0033 0.0016 'International Tables Vol C Tables 4.2.6.8 and 6.1.1.4'
H H 0.0000 0.0000 'International Tables Vol C Tables 4.2.6.8 and 6.1.1.4'
Co Co 0.3494 0.9721 'International Tables Vol C Tables 4.2.6.8 and 6.1.1.4'
N N 0.0061 0.0033 'International Tables Vol C Tables 4.2.6.8 and 6.1.1.4'

loop_
_geom_angle_atom_site_label_1
_geom_angle_atom_site_label_2
_geom_angle_atom_site_label_3
_geom_angle
_geom_angle_site_symmetry_1
_geom_angle_site_symmetry_3
_geom_angle_publ_flag
N1 Co1 N1 180.0(3) . 9 ?
N1 Co1 N3 89.20(17) . . ?
N1 Co1 N3 90.80(17) 9 11 ?
N1 Co1 N3 90.80(17) 9 . ?
N1 Co1 N3 89.20(17) . 11 ?
N1 Co1 N3 90.80(17) . 3 ?
N1 Co1 N3 89.20(17) 9 3 ?
N1 Co1 N3 90.80(17) . 9 ?
N1 Co1 N3 89.20(17) 9 9 ?
N3 Co1 N3 180.0(3) 3 11 ?
N3 Co1 N3 89.9(2) 9 11 ?
N3 Co1 N3 90.1(2) . 11 ?
N3 Co1 N3 90.1(2) 3 9 ?
N3 Co1 N3 89.9(2) 3 . ?
N3 Co1 N3 180.0(3) 9 . ?
C2 C3 H3 126.6 . . ?
C2 C3 N2 106.9(7) . . ?
N2 C3 H3 126.6 . . ?
C6 N4 C6 116.8(6) 11_655 . ?
C3 C2 H2 125.3 . . ?
C3 C2 N1 109.4(7) . . ?
N1 C2 H2 125.3 . . ?
C3 N2 C4 128.7(6) . . ?
C1 N2 C3 106.3(6) . . ?
C1 N2 C4 124.9(6) . . ?
C2 N1 Co1 126.7(5) . . ?
C1 N1 Co1 128.0(5) . . ?
C1 N1 C2 105.3(6) . . ?
N3 C6 N4 175.9(5) . . ?
C6 N3 Co1 160.8(4) . . ?
N2 C1 H1 124.0 . . ?
N1 C1 N2 112.1(6) . . ?
N1 C1 H1 124.0 . . ?
N2 C4 H4 117.9 . . ?
C5 C4 N2 124.2(7) . . ?
C5 C4 H4 117.9 . . ?
C4 C5 H5A 120.0 . . ?
C4 C5 H5B 120.0 . . ?
H5A C5 H5B 120.0 . . ?

loop_
_geom_bond_atom_site_label_1
_geom_bond_atom_site_label_2
_geom_bond_distance
_geom_bond_site_symmetry_2
_geom_bond_publ_flag
Co1 N1 2.094(6) 9 ?
Co1 N1 2.094(6) . ?
Co1 N3 2.138(5) . ?
Co1 N3 2.138(5) 11 ?
Co1 N3 2.138(5) 3 ?
Co1 N3 2.138(5) 9 ?
C3 H3 0.9500 . ?
C3 C2 1.355(12) . ?
C3 N2 1.362(10) . ?
N4 C6 1.317(6) . ?
N4 C6 1.317(6) 11_655 ?
C2 H2 0.9500 . ?
C2 N1 1.376(10) . ?
N2 C1 1.351(9) . ?
N2 C4 1.427(9) . ?
N1 C1 1.310(9) . ?
C6 N3 1.150(7) . ?
C1 H1 0.9500 . ?
C4 H4 0.9500 . ?
C4 C5 1.295(11) . ?
C5 H5A 0.9500 . ?
C5 H5B 0.9500 . ?

loop_
_geom_torsion_atom_site_label_1
_geom_torsion_atom_site_label_2
_geom_torsion_atom_site_label_3
_geom_torsion_atom_site_label_4
_geom_torsion
_geom_torsion_site_symmetry_1
_geom_torsion_site_symmetry_2
_geom_torsion_site_symmetry_3
_geom_torsion_site_symmetry_4
_geom_torsion_publ_flag
Co1 N1 C1 N2 180.0 . . . . ?
C3 C2 N1 Co1 180.0 . . . . ?
C3 C2 N1 C1 0.0 . . . . ?
C3 N2 C1 N1 0.0 . . . . ?
C3 N2 C4 C5 0.000(2) . . . . ?
N4 C6 N3 Co1 147(8) . . . . ?
C2 C3 N2 C1 0.0 . . . . ?
C2 C3 N2 C4 180.0 . . . . ?
C2 N1 C1 N2 0.0 . . . . ?
N2 C3 C2 N1 0.0 . . . . ?
N1 Co1 N1 C2 0.00(16) 9 . . . ?
N1 Co1 N1 C1 180.00(16) 9 . . . ?
N1 Co1 N3 C6 -70.9(13) . . . . ?
N1 Co1 N3 C6 109.1(13) 9 . . . ?
C6 N4 C6 N3 -178(100) 11_655 . . . ?
N3 Co1 N1 C2 -134.93(12) 3 . . . ?
N3 Co1 N1 C2 134.93(12) 9 . . . ?
N3 Co1 N1 C2 45.07(12) 11 . . . ?
N3 Co1 N1 C2 -45.07(12) . . . . ?
N3 Co1 N1 C1 134.93(12) . . . . ?
N3 Co1 N1 C1 -134.93(12) 11 . . . ?
N3 Co1 N1 C1 -45.07(12) 9 . . . ?
N3 Co1 N1 C1 45.07(12) 3 . . . ?
N3 Co1 N3 C6 19.9(12) 3 . . . ?
N3 Co1 N3 C6 169(68) 9 . . . ?
N3 Co1 N3 C6 -160.1(12) 11 . . . ?
C1 N2 C4 C5 180.000(1) . . . . ?
C4 N2 C1 N1 180.0 . . . . ?
